data_4000485
loop_
_publ_author_name
'Li, J'
'Subramanianb, M A'
'Rosenfeldb, H D'
'Jones, C Y'
'Toby, B H'
'Sleight, A W'

_journal_name_full 'Chemistry of Materials'
_journal_paper_doi 10.1021/cm048345u
_journal_year 2004
_chemical_formula_structural 'Sr Cu3 Ti4 O12'
_chemical_formula_sum 'Cu3 O12 Sr Ti4'
_chemical_formula_weight 661.778
_chemical_name_systematic 'Strontium copper titanium oxide'
_space_group_IT_number 204
_symmetry_cell_setting cubic
_symmetry_Int_Tables_number 204
_symmetry_space_group_name_Hall '-I 2 2 3'
_symmetry_space_group_name_H-M 'I m -3'
_cell_angle_alpha 90.0
_cell_angle_beta 90.0
_cell_angle_gamma 90.0
_cell_formula_units_Z 2
_cell_length_a 7.42757(3)
_cell_length_b 7.42757(3)
_cell_length_c 7.42757(3)
_cell_volume 409.769(4)
_pd_phase_name SrCu3Ti4O12
_cod_original_formula_sum 'Cu3 Sr Ti4 O12'
_cod_database_code 4000485

loop_
_symmetry_equiv_pos_as_xyz
x,y,z
z,x,y
y,z,x
x,y,-z
-z,x,y
y,-z,x
-z,x,-y
-y,-z,x
y,-z,-x
-x,y,-z
-z,-x,y
x,-y,-z
-x,-y,-z
-z,-x,-y
-y,-z,-x
-x,-y,z
z,-x,-y
-y,z,-x
z,-x,y
y,z,-x
-y,z,x
x,-y,z
z,x,-y
-x,y,z
x+1/2,y+1/2,z+1/2
z+1/2,x+1/2,y+1/2
y+1/2,z+1/2,x+1/2
x+1/2,y+1/2,-z+1/2
-z+1/2,x+1/2,y+1/2
y+1/2,-z+1/2,x+1/2
-z+1/2,x+1/2,-y+1/2
-y+1/2,-z+1/2,x+1/2
y+1/2,-z+1/2,-x+1/2
-x+1/2,y+1/2,-z+1/2
-z+1/2,-x+1/2,y+1/2
x+1/2,-y+1/2,-z+1/2
-x+1/2,-y+1/2,-z+1/2
-z+1/2,-x+1/2,-y+1/2
-y+1/2,-z+1/2,-x+1/2
-x+1/2,-y+1/2,z+1/2
z+1/2,-x+1/2,-y+1/2
-y+1/2,z+1/2,-x+1/2
z+1/2,-x+1/2,y+1/2
y+1/2,z+1/2,-x+1/2
-y+1/2,z+1/2,x+1/2
x+1/2,-y+1/2,z+1/2
z+1/2,x+1/2,-y+1/2
-x+1/2,y+1/2,z+1/2

loop_
_atom_site_label
_atom_site_type_symbol
_atom_site_symmetry_multiplicity
_atom_site_Wyckoff_symbol
_atom_site_fract_x
_atom_site_fract_y
_atom_site_fract_z
_atom_site_occupancy
_atom_site_attached_hydrogens
_atom_site_calc_flag
Sr1 Sr2+ 2 a 0. 0. 0. 0.946(9) 0 d
Cu2 Cu2+ 6 b 0. 0.5 0.5 0.982(3) 0 d
Ti2 Ti4+ 6 b 0. 0.5 0.5 0.018(3) 0 d
Ti3 Ti4+ 8 c 0.25 0.25 0.25 1. 0 d
O4 O2- 24 g 0.30509(8) 0.18135(9) 0. 1. 0 d

loop_
_atom_type_symbol
_atom_type_oxidation_number
Sr2+ 2.000
Cu2+ 2.000
Ti4+ 4.000
O2- -2.000
